data_8104089
loop_
_publ_author_name
'Kal'ichak, Ya.M.'
'Stepien-Damm, J.'
'Galadzhun, Ya.V.'

_publ_section_title
;
 Crystal structure of europium nickel diindide, EuNiIn2.
;
_journal_name_full
;
Zeitschrift fuer Kristallographie - New Crystal Structures
;
_journal_page_first 292
_journal_page_last 292
_journal_volume 212
_journal_year 1997
_chemical_formula_sum 'Eu In2 Ni'
_space_group_IT_number 63
_symmetry_space_group_name_Hall '-C 2c 2'
_symmetry_space_group_name_H-M 'C m c m'
_cell_angle_alpha 90
_cell_angle_beta 90
_cell_angle_gamma 90
_cell_formula_units_Z 4
_cell_length_a 4.39
_cell_length_b 10.644
_cell_length_c 7.673
_cell_volume 358.537
_citation_journal_id_ASTM ZKNSFT
_cod_data_source_file Kalichak_ZKNSFT_1997_1961.cif
_cod_data_source_block Eu1In2Ni1
_cod_original_cell_volume 358.5375
_cod_original_formula_sum 'Eu1 In2 Ni1'
_cod_database_code 8104089

loop_
_symmetry_equiv_pos_as_xyz
x,y,z
-x,-y,z+1/2
x,-y,-z
-x,y,-z+1/2
-x,-y,-z
x,y,-z-1/2
-x,y,z
x,-y,z-1/2
x+1/2,y+1/2,z
-x+1/2,-y+1/2,z+1/2
x+1/2,-y+1/2,-z
-x+1/2,y+1/2,-z+1/2
-x+1/2,-y+1/2,-z
x+1/2,y+1/2,-z-1/2
-x+1/2,y+1/2,z
x+1/2,-y+1/2,z-1/2

loop_
_atom_site_label
_atom_site_type_symbol
_atom_site_fract_x
_atom_site_fract_y
_atom_site_fract_z
_atom_site_occupancy
_atom_site_U_iso_or_equiv
Eu1 Eu 0 0.0571 0.25 1 0.0
Ni1 Ni 0 -0.22043 0.25 1 0.0
In1 In 0 0.3454 0.05368 1 0.0
